data_2212852
loop_
_publ_author_name
'Dorazco-Gonzalez, Alejandro'
'Hern\'andez-Ortega, Sim\'on'
'Vald\'es-Mart\'inez, Jes\'us'

_publ_section_title
;
 <i>cis</i>-Bis(thiosemicarbazide-\k^2^<i>N</i>^1^,<i>S</i>)palladium(II)
 dinitrate
;
_journal_coeditor_code DN2141
_journal_issue 4
_journal_name_full 'Acta Crystallographica Section E'
_journal_page_first m1120
_journal_page_last m1121
_journal_paper_doi 10.1107/S160053680701224X
_journal_volume 63
_journal_year 2007
_chemical_formula_iupac '[Pd (C H5 N3 S)] (N O3)2'
_chemical_formula_moiety 'C2 H10 N6 Pd S2 , 2N O3'
_chemical_formula_sum 'C2 H10 N8 O6 Pd S2'
_chemical_formula_weight 412.70
_chemical_name_systematic
;
cis-Bis(thiosemicarbazide-\k^2^N^1^,S)palladium(II) dinitrate
;
_space_group_IT_number 14
_symmetry_cell_setting monoclinic
_symmetry_space_group_name_Hall '-P 2ybc'
_symmetry_space_group_name_H-M 'P 1 21/c 1'
_atom_sites_solution_hydrogens geom
_atom_sites_solution_primary direct
_atom_sites_solution_secondary difmap
_audit_creation_method SHELXL97
_cell_angle_alpha 90.00
_cell_angle_beta 95.1290(10)
_cell_angle_gamma 90.00
_cell_formula_units_Z 4
_cell_length_a 9.0540(5)
_cell_length_b 8.8997(5)
_cell_length_c 15.0991(9)
_cell_measurement_reflns_used 8014
_cell_measurement_temperature 298(2)
_cell_measurement_theta_max 25.37
_cell_measurement_theta_min 2.29
_cell_volume 1211.78(12)
_computing_cell_refinement SMART
_computing_data_collection 'SMART (Bruker, 1999)'
_computing_data_reduction 'SAINT (Bruker, 1999)'
_computing_molecular_graphics 'SHELXTL (Sheldrick, 2000)'
_computing_publication_material 'publCIF (Westrip, 2007)'
_computing_structure_refinement 'SHELXL97 (Sheldrick, 1997)'
_computing_structure_solution 'SHELXS97 (Sheldrick, 1997)'
_diffrn_ambient_temperature 298(2)
_diffrn_detector_area_resol_mean 0.83
_diffrn_measured_fraction_theta_full 0.996
_diffrn_measured_fraction_theta_max 0.996
_diffrn_measurement_device_type 'Bruker SMART APEX CCD area-detector'
_diffrn_measurement_method \w
_diffrn_radiation_monochromator graphite
_diffrn_radiation_source 'fine-focus sealed tube'
_diffrn_radiation_type MoK\a
_diffrn_radiation_wavelength 0.71073
_diffrn_reflns_av_R_equivalents 0.0336
_diffrn_reflns_av_sigmaI/netI 0.0217
_diffrn_reflns_limit_h_max 10
_diffrn_reflns_limit_h_min -10
_diffrn_reflns_limit_k_max 10
_diffrn_reflns_limit_k_min -10
_diffrn_reflns_limit_l_max 18
_diffrn_reflns_limit_l_min -18
_diffrn_reflns_number 9854
_diffrn_reflns_theta_full 25.37
_diffrn_reflns_theta_max 25.37
_diffrn_reflns_theta_min 2.66
_exptl_absorpt_coefficient_mu 1.916
_exptl_absorpt_correction_T_max 0.6357
_exptl_absorpt_correction_T_min 0.5454
_exptl_absorpt_correction_type integration
_exptl_absorpt_process_details '(Sheldrick, 2000)'
_exptl_crystal_colour Orange
_exptl_crystal_density_diffrn 2.262
_exptl_crystal_density_method 'not measured'
_exptl_crystal_description Prism
_exptl_crystal_F_000 816
_exptl_crystal_size_max 0.36
_exptl_crystal_size_mid 0.29
_exptl_crystal_size_min 0.26
_refine_diff_density_max 0.249
_refine_diff_density_min -0.467
_refine_ls_extinction_method none
_refine_ls_goodness_of_fit_ref 1.094
_refine_ls_hydrogen_treatment constr
_refine_ls_matrix_type full
_refine_ls_number_parameters 172
_refine_ls_number_reflns 2215
_refine_ls_number_restraints 0
_refine_ls_restrained_S_all 1.094
_refine_ls_R_factor_all 0.0200
_refine_ls_R_factor_gt 0.0187
_refine_ls_shift/su_max 0.002
_refine_ls_shift/su_mean 0.000
_refine_ls_structure_factor_coef Fsqd
_refine_ls_weighting_details 'calc w = 1/[\s^2^(Fo^2^)+(0.0221P)^2^+0.4048P] where P=(Fo^2^+2Fc^2^)/3'
_refine_ls_weighting_scheme calc
_refine_ls_wR_factor_gt 0.0451
_refine_ls_wR_factor_ref 0.0456
_reflns_number_gt 2094
_reflns_number_total 2215
_reflns_threshold_expression I>2\s(I)
_cod_data_source_file dn2141.cif
_cod_data_source_block I
_cod_original_sg_symbol_H-M 'P 21/c'
_cod_database_code 2212852
_cod_database_fobs_code 2212852

loop_
_symmetry_equiv_pos_as_xyz
'x, y, z'
'-x, y+1/2, -z+1/2'
'-x, -y, -z'
'x, -y-1/2, z-1/2'

loop_
_atom_site_type_symbol
_atom_site_label
_atom_site_fract_x
_atom_site_fract_y
_atom_site_fract_z
_atom_site_U_iso_or_equiv
_atom_site_adp_type
_atom_site_calc_flag
_atom_site_refinement_flags
_atom_site_occupancy
Pd Pd1 0.749137(16) 0.489779(16) 0.511140(10) 0.02227(7) Uani d . 1
S S1 0.62827(6) 0.42910(6) 0.37817(3) 0.02786(13) Uani d . 1
S S2 0.87784(6) 0.68175(6) 0.45651(3) 0.02746(13) Uani d . 1
N N1 0.62789(19) 0.31931(19) 0.56212(11) 0.0270(4) Uani d . 1
H H1A 0.6910 0.2484 0.5852 0.032 Uiso calc R 1
H H1B 0.5796 0.3566 0.6069 0.032 Uiso calc R 1
N N2 0.52323(19) 0.2507(2) 0.49940(10) 0.0281(4) Uani d . 1
H H2 0.4645 0.1828 0.5166 0.034 Uiso calc R 1
N N3 0.4166(2) 0.2243(2) 0.35833(12) 0.0331(4) Uani d . 1
H H3A 0.3585 0.1565 0.3764 0.040 Uiso calc R 1
H H3B 0.4104 0.2493 0.3031 0.040 Uiso calc R 1
N N4 0.86491(19) 0.5395(2) 0.63200(11) 0.0272(4) Uani d . 1
H H4A 0.7995 0.5561 0.6724 0.033 Uiso calc R 1
H H4B 0.9199 0.4591 0.6502 0.033 Uiso calc R 1
N N5 0.9592(2) 0.6660(2) 0.62972(11) 0.0311(4) Uani d . 1
H H5 1.0052 0.6985 0.6783 0.037 Uiso calc R 1
N N6 1.0739(2) 0.8456(2) 0.55428(13) 0.0342(4) Uani d . 1
H H6A 1.1233 0.8721 0.6031 0.041 Uiso calc R 1
H H6B 1.0873 0.8916 0.5055 0.041 Uiso calc R 1
C C1 0.5150(2) 0.2899(2) 0.41538(14) 0.0252(4) Uani d . 1
C C2 0.9776(2) 0.7344(2) 0.55420(13) 0.0259(4) Uani d . 1
N N7 0.6510(2) 0.5695(2) 0.84624(12) 0.0300(4) Uani d . 1
O O1 0.64373(19) 0.52488(17) 0.92373(11) 0.0352(4) Uani d . 1
O O2 0.7310(2) 0.50128(19) 0.79659(13) 0.0499(5) Uani d . 1
O O3 0.5803(2) 0.6835(2) 0.81967(10) 0.0462(4) Uani d . 1
N N8 0.8466(2) 0.0635(2) 0.68309(12) 0.0296(4) Uani d . 1
O O4 0.8780(2) 0.19709(18) 0.70365(11) 0.0437(4) Uani d . 1
O O5 0.8831(2) -0.04067(19) 0.73405(12) 0.0464(5) Uani d . 1
O O6 0.77488(19) 0.03800(19) 0.60922(11) 0.0383(4) Uani d . 1

loop_
_atom_site_aniso_label
_atom_site_aniso_U_11
_atom_site_aniso_U_22
_atom_site_aniso_U_33
_atom_site_aniso_U_12
_atom_site_aniso_U_13
_atom_site_aniso_U_23
Pd1 0.02191(10) 0.02459(11) 0.02037(10) 0.00211(6) 0.00231(7) 0.00177(6)
S1 0.0305(3) 0.0308(3) 0.0221(3) -0.0044(2) 0.0017(2) 0.0037(2)
S2 0.0290(3) 0.0306(3) 0.0223(3) -0.0019(2) -0.0004(2) 0.0035(2)
N1 0.0279(9) 0.0302(10) 0.0231(9) 0.0013(7) 0.0037(7) 0.0051(7)
N2 0.0315(10) 0.0260(10) 0.0271(10) -0.0061(7) 0.0052(8) 0.0018(7)
N3 0.0367(11) 0.0328(10) 0.0291(10) -0.0073(8) -0.0004(8) 0.0021(8)
N4 0.0262(9) 0.0347(10) 0.0209(9) 0.0018(8) 0.0040(7) 0.0028(7)
N5 0.0368(10) 0.0323(10) 0.0232(9) -0.0037(8) -0.0035(8) -0.0032(8)
N6 0.0354(10) 0.0322(10) 0.0341(10) -0.0054(8) -0.0024(8) 0.0016(8)
C1 0.0261(11) 0.0211(10) 0.0291(11) 0.0053(8) 0.0057(9) 0.0005(8)
C2 0.0242(10) 0.0252(11) 0.0279(11) 0.0061(8) 0.0012(8) -0.0020(9)
N7 0.0317(10) 0.0316(10) 0.0270(10) 0.0006(8) 0.0044(8) -0.0024(8)
O1 0.0477(10) 0.0319(8) 0.0274(9) 0.0031(7) 0.0105(7) 0.0048(6)
O2 0.0634(13) 0.0511(12) 0.0387(11) 0.0213(8) 0.0247(10) 0.0034(8)
O3 0.0610(11) 0.0472(11) 0.0303(9) 0.0247(9) 0.0040(8) 0.0066(7)
N8 0.0300(10) 0.0339(11) 0.0247(9) 0.0016(8) 0.0002(8) 0.0015(8)
O4 0.0616(11) 0.0290(9) 0.0376(9) -0.0087(8) -0.0111(8) 0.0025(7)
O5 0.0656(12) 0.0318(9) 0.0383(10) 0.0097(8) -0.0146(9) 0.0049(8)
O6 0.0444(10) 0.0416(9) 0.0264(8) -0.0032(8) -0.0106(7) -0.0008(7)

loop_
_atom_type_symbol
_atom_type_description
_atom_type_scat_dispersion_real
_atom_type_scat_dispersion_imag
_atom_type_scat_source
C C 0.0033 0.0016 'International Tables Vol C Tables 4.2.6.8 and 6.1.1.4'
H H 0.0000 0.0000 'International Tables Vol C Tables 4.2.6.8 and 6.1.1.4'
N N 0.0061 0.0033 'International Tables Vol C Tables 4.2.6.8 and 6.1.1.4'
O O 0.0106 0.0060 'International Tables Vol C Tables 4.2.6.8 and 6.1.1.4'
S S 0.1246 0.1234 'International Tables Vol C Tables 4.2.6.8 and 6.1.1.4'
Pd Pd -0.9988 1.0072 'International Tables Vol C Tables 4.2.6.8 and 6.1.1.4'

loop_
_geom_angle_atom_site_label_1
_geom_angle_atom_site_label_2
_geom_angle_atom_site_label_3
_geom_angle
N1 Pd1 N4 94.17(7)
N1 Pd1 S1 85.66(5)
N4 Pd1 S1 178.02(5)
N1 Pd1 S2 178.40(5)
N4 Pd1 S2 85.60(5)
S1 Pd1 S2 94.622(19)
C1 S1 Pd1 97.82(7)
C2 S2 Pd1 98.07(7)
N2 N1 Pd1 114.46(12)
N2 N1 H1A 108.6
Pd1 N1 H1A 108.6
N2 N1 H1B 108.6
Pd1 N1 H1B 108.6
H1A N1 H1B 107.6
C1 N2 N1 120.60(17)
C1 N2 H2 119.7
N1 N2 H2 119.7
C1 N3 H3A 120.0
C1 N3 H3B 120.0
H3A N3 H3B 120.0
N5 N4 Pd1 114.07(12)
N5 N4 H4A 108.7
Pd1 N4 H4A 108.7
N5 N4 H4B 108.7
Pd1 N4 H4B 108.7
H4A N4 H4B 107.6
C2 N5 N4 120.80(17)
C2 N5 H5 119.6
N4 N5 H5 119.6
C2 N6 H6A 120.0
C2 N6 H6B 120.0
H6A N6 H6B 120.0
N2 C1 N3 119.40(19)
N2 C1 S1 121.29(16)
N3 C1 S1 119.30(16)
N5 C2 N6 118.75(19)
N5 C2 S2 121.24(16)
N6 C2 S2 120.01(16)
O1 N7 O2 119.54(19)
O1 N7 O3 119.63(18)
O2 N7 O3 120.82(18)
O5 N8 O4 121.12(18)
O5 N8 O6 120.37(19)
O4 N8 O6 118.50(18)

loop_
_geom_bond_atom_site_label_1
_geom_bond_atom_site_label_2
_geom_bond_distance
Pd1 N1 2.0616(17)
Pd1 N4 2.0695(17)
Pd1 S1 2.2644(5)
Pd1 S2 2.2647(5)
S1 C1 1.734(2)
S2 C2 1.724(2)
N1 N2 1.417(2)
N1 H1A 0.9000
N1 H1B 0.9000
N2 C1 1.311(2)
N2 H2 0.8600
N3 C1 1.319(3)
N3 H3A 0.8600
N3 H3B 0.8600
N4 N5 1.415(2)
N4 H4A 0.9000
N4 H4B 0.9000
N5 C2 1.316(3)
N5 H5 0.8600
N6 C2 1.319(3)
N6 H6A 0.8600
N6 H6B 0.8600
N7 O1 1.243(2)
N7 O2 1.246(2)
N7 O3 1.246(2)
N8 O5 1.231(2)
N8 O4 1.255(2)
N8 O6 1.260(2)

loop_
_geom_hbond_atom_site_label_D
_geom_hbond_atom_site_label_H
_geom_hbond_atom_site_label_A
_geom_hbond_site_symmetry_A
_geom_hbond_distance_DH
_geom_hbond_distance_HA
_geom_hbond_distance_DA
_geom_hbond_angle_DHA
N1 H1A O6 . 0.90 2.04 2.894(2) 157.7
N1 H1A O4 . 0.90 2.39 3.164(2) 143.5
N1 H1B O3 2_646 0.90 2.45 2.967(2) 117.1
N1 H1B S1 3_666 0.90 2.70 3.4027(19) 135.3
N2 H2 O1 2_646 0.86 1.98 2.826(2) 169.2
N2 H2 O3 2_646 0.86 2.54 3.026(2) 116.7
N3 H3A O6 3_656 0.86 2.13 2.974(3) 165.7
N3 H3B O3 3_666 0.86 1.96 2.813(2) 173.3
N4 H4A O2 . 0.90 2.08 2.881(2) 147.0
N4 H4B O5 2_756 0.90 2.38 2.996(3) 125.4
N4 H4B O4 . 0.90 2.51 3.232(2) 137.9
N4 H4B S2 3_766 0.90 2.84 3.4124(19) 123.1
N5 H5 O4 2_756 0.86 1.99 2.813(2) 159.9
N6 H6A O2 2_756 0.86 2.24 3.066(3) 162.1
N6 H6A O1 2_756 0.86 2.57 3.007(2) 112.4
N6 H6B O6 3_766 0.86 2.31 3.106(3) 153.8
